data_4341887
loop_
_publ_author_name
'Park, Jesse G.'
'Jeon, Ie-Rang'
'Harris, T. David'

_publ_section_title
;
 Electronic Effects of Ligand Substitution on Spin Crossover in a Series
 of Diiminoquinonoid-Bridged Fe(II)2 Complexes.
;
_journal_issue 1
_journal_name_full 'Inorganic chemistry'
_journal_page_first 359
_journal_page_last 369
_journal_paper_doi 10.1021/ic5025586
_journal_volume 54
_journal_year 2015
_chemical_formula_moiety 'C54 H48 Fe2 N10 O2, 2(C32 H12 B F24), 4(C4 O)'
_chemical_formula_sum 'C134 H112 B2 F48 Fe2 N10 O6'
_chemical_formula_weight 3003.65
_chemical_name_systematic
;
 ?
;
_space_group_crystal_system triclinic
_space_group_IT_number 2
_space_group_name_Hall '-P 1'
_space_group_name_H-M_alt 'P -1'
_symmetry_space_group_name_Hall '-P 1'
_symmetry_space_group_name_H-M 'P -1'
_atom_sites_solution_hydrogens geom
_atom_sites_solution_primary direct
_audit_creation_date 2014-10-02
_audit_creation_method
;
Olex2 1.2
(compiled 2014.02.28 svn.r2899 for OlexSys, GUI svn.r4781)
;
_cell_angle_alpha 88.042(5)
_cell_angle_beta 74.917(3)
_cell_angle_gamma 79.386(3)
_cell_formula_units_Z 1
_cell_length_a 12.1891(9)
_cell_length_b 16.2497(12)
_cell_length_c 17.8984(16)
_cell_measurement_reflns_used 9864
_cell_measurement_temperature 100(2)
_cell_measurement_theta_max 65.22
_cell_measurement_theta_min 3.74
_cell_volume 3364.1(5)
_computing_molecular_graphics 'Olex2 (Dolomanov et al., 2009)'
_computing_publication_material 'Olex2 (Dolomanov et al., 2009)'
_computing_structure_refinement 'ShelXL (Sheldrick, 2008)'
_computing_structure_solution 'ShelXS (Sheldrick, 2008)'
_diffrn_ambient_temperature 100.01
_diffrn_measured_fraction_theta_full 0.919
_diffrn_measured_fraction_theta_max 0.974
_diffrn_measurement_device_type 'Bruker APEX-II CCD'
_diffrn_measurement_method '\f and \w scans'
_diffrn_radiation_type CuK\a
_diffrn_radiation_wavelength 1.54178
_diffrn_reflns_av_R_equivalents 0.0412
_diffrn_reflns_av_unetI/netI 0.0470
_diffrn_reflns_Laue_measured_fraction_full 0.919
_diffrn_reflns_Laue_measured_fraction_max 0.974
_diffrn_reflns_limit_h_max 12
_diffrn_reflns_limit_h_min -14
_diffrn_reflns_limit_k_max 17
_diffrn_reflns_limit_k_min -18
_diffrn_reflns_limit_l_max 14
_diffrn_reflns_limit_l_min -21
_diffrn_reflns_number 27618
_diffrn_reflns_point_group_measured_fraction_full 0.919
_diffrn_reflns_point_group_measured_fraction_max 0.974
_diffrn_reflns_theta_full 67.679
_diffrn_reflns_theta_max 65.265
_diffrn_reflns_theta_min 3.741
_diffrn_standards_number 0
_exptl_absorpt_coefficient_mu 2.844
_exptl_absorpt_correction_T_max 0.7526
_exptl_absorpt_correction_T_min 0.5356
_exptl_absorpt_correction_type empirical
_exptl_absorpt_process_details
;
SADABS-2012/1 (Bruker,2012) was used for absorption correction.
wR2(int) was 0.1219 before and 0.0593 after correction.
The Ratio of minimum to maximum transmission is 0.7117.
The \l/2 correction factor is 0.0015.
;
_exptl_crystal_colour 'clear greenish brown'
_exptl_crystal_colour_lustre clear
_exptl_crystal_colour_modifier greenish
_exptl_crystal_colour_primary brown
_exptl_crystal_density_diffrn 1.483
_exptl_crystal_description block
_exptl_crystal_F_000 1528
_exptl_crystal_size_max 0.59
_exptl_crystal_size_mid 0.245
_exptl_crystal_size_min 0.243
_refine_diff_density_max 1.792
_refine_diff_density_min -0.810
_refine_diff_density_rms 0.094
_refine_ls_extinction_method none
_refine_ls_goodness_of_fit_ref 1.078
_refine_ls_hydrogen_treatment constr
_refine_ls_matrix_type full
_refine_ls_number_parameters 886
_refine_ls_number_reflns 11211
_refine_ls_number_restraints 0
_refine_ls_restrained_S_all 1.078
_refine_ls_R_factor_all 0.1007
_refine_ls_R_factor_gt 0.0879
_refine_ls_shift/su_max 0.000
_refine_ls_shift/su_mean 0.000
_refine_ls_structure_factor_coef Fsqd
_refine_ls_weighting_details 'w=1/[\s^2^(Fo^2^)+(0.1650P)^2^+4.7190P] where P=(Fo^2^+2Fc^2^)/3'
_refine_ls_weighting_scheme calc
_refine_ls_wR_factor_gt 0.2499
_refine_ls_wR_factor_ref 0.2662
_reflns_Friedel_coverage 0.000
_reflns_number_gt 9326
_reflns_number_total 11211
_reflns_threshold_expression 'I > 2\s(I)'
_cod_data_source_file ic5025586_si_002.cif
_cod_data_source_block compound_1_100k
_cod_depositor_comments 'Adding full bibliography for 4341887--4341894.cif.'
_cod_database_code 4341887
_shelxl_version_number 2013-4
_shelx_space_group_comment
;
The symmetry employed for this shelxl refinement is uniquely defined
by the following loop, which should always be used as a source of
symmetry information in preference to the above space-group names.
They are only intended as comments.
;
_olex2_refinement_description
;
1. Others
 Fixed Uiso: H37A(0.052) H37B(0.052) H39(0.049) H42(0.051) H46(0.058)
 H48(0.058) H52(0.07) H55(0.056) H58(0.057) H62A(0.064) H62B(0.064) H63(0.044)
 H68(0.059) H70(0.058) H71(0.062) H72(0.061) H74(0.069) H75(0.063) H80A(0.085)
 H80B(0.085) H82(0.097) H83(0.092) H89(0.094) H91(0.089) H18(0.039) H19(0.043)
 H21(0.044) H23(0.044) H24(0.047) H41(0.04) H43(0.052) H45(0.043) H53(0.058)
 H66(0.064) H76(0.058) H85(0.077)
 Fixed X: H37A(1.1496) H37B(1.1592) H39(1.5041) H42(1.2188) H46(1.179)
 H48(1.3121) H52(1.5104) H55(1.4623) H58(1.6744) H62A(1.3415) H62B(1.3006)
 H63(1.3037) H68(1.2054) H70(1.481) H71(1.6778) H72(1.7774) H74(1.1549)
 H75(1.0195) H80A(1.2066) H80B(1.1503) H82(1.4333) H83(0.8999) H89(1.2586)
 H91(0.9795) H18(1.1114) H19(1.373) H21(0.9019) H23(1.443) H24(1.2732)
 H41(1.0855) H43(1.0863) H45(0.7421) H53(0.9906) H66(1.2523) H76(1.2332)
 H85(1.089)
 Fixed Y: H37A(0.2628) H37B(0.3532) H39(0.0004) H42(0.1696) H46(0.0491) H48(-
 0.0184) H52(0.2422) H55(-0.0759) H58(0.1575) H62A(0.3708) H62B(0.3451) H63(-
 0.0119) H68(0.1145) H70(0.3661) H71(0.3182) H72(0.2137) H74(0.4123)
 H75(0.1927) H80A(0.2508) H80B(0.2052) H82(0.3393) H83(0.148) H89(0.4264)
 H91(0.0738) H18(-0.0865) H19(-0.2454) H21(-0.2352) H23(-0.0777) H24(-0.1742)
 H41(-0.054) H43(-0.3558) H45(-0.0137) H53(-0.2153) H66(-0.345) H76(-0.3863)
 H85(-0.4444)
 Fixed Z: H37A(0.4081) H37B(0.371) H39(0.2631) H42(0.5703) H46(0.3872)
 H48(0.1155) H52(0.4769) H55(0.1708) H58(0.2532) H62A(0.2975) H62B(0.225)
 H63(0.5558) H68(0.1568) H70(0.1286) H71(0.0755) H72(0.1412) H74(0.5001)
 H75(0.6236) H80A(0.225) H80B(0.3023) H82(0.58) H83(0.5581) H89(0.5902)
 H91(0.4404) H18(0.0476) H19(0.1033) H21(0.194) H23(-0.0682) H24(0.233)
 H41(0.1969) H43(0.2374) H45(0.3017) H53(0.0478) H66(0.4042) H76(0.1098) H85(-
 0.0565)
;
_olex2_computing_structure_refinement_long 'ShelXL (Sheldrick, 2008)'
_olex2_computing_structure_solution_long 'ShelXS (Sheldrick, 2008)'
_olex2_submission_special_instructions 'No special instructions were received'

loop_
_space_group_symop_operation_xyz
'x, y, z'
'-x, -y, -z'

loop_
_atom_site_label
_atom_site_type_symbol
_atom_site_fract_x
_atom_site_fract_y
_atom_site_fract_z
_atom_site_U_iso_or_equiv
_atom_site_adp_type
_atom_site_occupancy
_atom_site_site_symmetry_order
_atom_site_calc_flag
_atom_site_refinement_flags_posn
_atom_site_disorder_assembly
_atom_site_disorder_group
Fe1 Fe 1.41794(6) 0.16969(4) 0.34915(4) 0.0364(2) Uani 1 1 d . . .
O1 O 1.5545(3) 0.10094(18) 0.37547(17) 0.0402(7) Uani 1 1 d . . .
N6 N 1.3387(3) 0.0966(2) 0.4394(2) 0.0366(8) Uani 1 1 d . . .
N7 N 1.3820(3) 0.0992(2) 0.2657(2) 0.0365(8) Uani 1 1 d . . .
N11 N 1.5234(4) 0.2289(2) 0.2581(2) 0.0445(9) Uani 1 1 d . . .
N12 N 1.3756(3) 0.2669(2) 0.4310(2) 0.0406(8) Uani 1 1 d . . .
N17 N 1.2838(3) 0.2596(2) 0.3116(2) 0.0437(9) Uani 1 1 d . . .
C20 C 1.2179(4) 0.1065(3) 0.4737(2) 0.0375(9) Uani 1 1 d . . .
C28 C 1.4109(4) 0.0468(3) 0.4712(2) 0.0355(9) Uani 1 1 d . . .
C30 C 1.5352(4) 0.0516(2) 0.4348(2) 0.0363(9) Uani 1 1 d . . .
C34 C 1.2717(4) 0.3167(3) 0.4390(3) 0.0407(10) Uani 1 1 d . . .
C37 C 1.2044(4) 0.2999(3) 0.3836(3) 0.0430(10) Uani 1 1 d . . .
H37A H 1.1496 0.2628 0.4081 0.052 Uiso 1 1 calc R . .
H37B H 1.1592 0.3532 0.3710 0.052 Uiso 1 1 calc R . .
C39 C 1.4421(4) 0.0237(3) 0.2414(3) 0.0412(10) Uani 1 1 d . . .
H39 H 1.5041 0.0004 0.2631 0.049 Uiso 1 1 calc R . .
C42 C 1.1701(4) 0.1499(3) 0.5440(3) 0.0422(10) Uani 1 1 d . . .
H42 H 1.2188 0.1696 0.5703 0.051 Uiso 1 1 calc R . .
C44 C 1.2956(4) 0.1323(3) 0.2344(3) 0.0445(10) Uani 1 1 d . . .
C46 C 1.1467(4) 0.0785(3) 0.4352(3) 0.0487(11) Uani 1 1 d . . .
H46 H 1.1790 0.0491 0.3872 0.058 Uiso 1 1 calc R . .
C48 C 1.3298(4) 0.0118(3) 0.1540(3) 0.0487(12) Uani 1 1 d . . .
H48 H 1.3121 -0.0184 0.1155 0.058 Uiso 1 1 calc R . .
C52 C 1.4363(6) 0.2759(3) 0.4820(3) 0.0581(14) Uani 1 1 d . . .
H52 H 1.5104 0.2422 0.4769 0.070 Uiso 1 1 calc R . .
C55 C 1.4182(4) -0.0219(3) 0.1863(3) 0.0470(11) Uani 1 1 d . . .
H55 H 1.4623 -0.0759 0.1708 0.056 Uiso 1 1 calc R . .
C58 C 1.6352(5) 0.2011(3) 0.2278(3) 0.0472(11) Uani 1 1 d . . .
H58 H 1.6744 0.1575 0.2532 0.057 Uiso 1 1 calc R . .
C62 C 1.3435(5) 0.3233(3) 0.2637(3) 0.0530(13) Uani 1 1 d . . .
H62A H 1.3415 0.3708 0.2975 0.064 Uiso 1 1 calc R . .
H62B H 1.3006 0.3451 0.2250 0.064 Uiso 1 1 calc R . .
C63 C 1.3822(4) -0.0071(3) 0.5346(2) 0.0367(9) Uani 1 1 d . . .
H63 H 1.3037 -0.0119 0.5558 0.044 Uiso 1 1 calc R . .
C68 C 1.2672(4) 0.0900(3) 0.1782(3) 0.0496(12) Uani 1 1 d . . .
H68 H 1.2054 0.1145 0.1568 0.059 Uiso 1 1 calc R . .
C69 C 1.4669(5) 0.2896(3) 0.2221(3) 0.0455(11) Uani 1 1 d . . .
C70 C 1.5227(5) 0.3237(3) 0.1536(3) 0.0483(11) Uani 1 1 d . . .
H70 H 1.4810 0.3661 0.1286 0.058 Uiso 1 1 calc R . .
C71 C 1.6383(5) 0.2957(3) 0.1224(3) 0.0518(12) Uani 1 1 d . . .
H71 H 1.6778 0.3182 0.0755 0.062 Uiso 1 1 calc R . .
C72 C 1.6969(5) 0.2335(3) 0.1607(3) 0.0509(12) Uani 1 1 d . . .
H72 H 1.7774 0.2137 0.1412 0.061 Uiso 1 1 calc R . .
C74 C 1.2274(6) 0.3770(3) 0.4969(3) 0.0577(14) Uani 1 1 d . . .
H74 H 1.1549 0.4123 0.5001 0.069 Uiso 1 1 calc R . .
C75 C 1.0519(4) 0.1641(3) 0.5753(3) 0.0528(12) Uani 1 1 d . . .
H75 H 1.0195 0.1927 0.6236 0.063 Uiso 1 1 calc R . .
C80 C 1.2244(5) 0.2150(4) 0.2676(4) 0.0711(18) Uani 1 1 d . . .
H80A H 1.2066 0.2508 0.2250 0.085 Uiso 1 1 calc R . .
H80B H 1.1503 0.2052 0.3023 0.085 Uiso 1 1 calc R . .
C82 C 1.3908(8) 0.3351(4) 0.5431(4) 0.081(2) Uani 1 1 d . . .
H82 H 1.4333 0.3393 0.5800 0.097 Uiso 1 1 calc R . .
C83 C 0.9813(5) 0.1370(5) 0.5369(4) 0.0763(19) Uani 1 1 d . . .
H83 H 0.8999 0.1480 0.5581 0.092 Uiso 1 1 calc R . .
C89 C 1.2883(8) 0.3856(4) 0.5498(4) 0.079(2) Uani 1 1 d . . .
H89 H 1.2586 0.4264 0.5902 0.094 Uiso 1 1 calc R . .
C91 C 1.0286(5) 0.0933(5) 0.4665(4) 0.0741(19) Uani 1 1 d . . .
H91 H 0.9795 0.0738 0.4404 0.089 Uiso 1 1 calc R . .
F2 F 0.8409(2) 0.09586(19) 0.33627(18) 0.0573(8) Uani 1 1 d . . .
F3 F 1.0244(2) 0.06864(18) 0.28890(18) 0.0546(7) Uani 1 1 d . . .
F4 F 0.6128(2) -0.1147(2) 0.32373(19) 0.0595(8) Uani 1 1 d . . .
F5 F 0.7109(2) -0.23825(19) 0.3053(2) 0.0632(9) Uani 1 1 d . . .
F8 F 0.6572(3) -0.1727(2) 0.21198(18) 0.0659(9) Uani 1 1 d . . .
F9 F 1.1381(3) -0.0191(2) -0.0889(2) 0.0670(9) Uani 1 1 d . . .
F10 F 1.3045(3) 0.0158(3) -0.1249(2) 0.0782(11) Uani 1 1 d . . .
F13 F 0.9150(3) 0.11861(18) 0.2167(2) 0.0666(9) Uani 1 1 d . . .
C14 C 0.9163(3) -0.0226(3) 0.2529(2) 0.0336(8) Uani 1 1 d . . .
F15 F 1.1824(4) 0.0681(2) -0.0220(2) 0.0750(10) Uani 1 1 d . . .
C16 C 1.4258(4) -0.1655(3) 0.0162(2) 0.0371(9) Uani 1 1 d . . .
C18 C 1.1916(3) -0.1075(3) 0.0402(2) 0.0328(8) Uani 1 1 d . . .
H18 H 1.1114 -0.0865 0.0476 0.039 Uiso 1 1 calc R . .
C19 C 1.3457(4) -0.2008(3) 0.0732(3) 0.0360(9) Uani 1 1 d . . .
H19 H 1.3730 -0.2454 0.1033 0.043 Uiso 1 1 calc R . .
C21 C 0.9070(4) -0.1807(3) 0.2087(2) 0.0367(9) Uani 1 1 d . . .
H21 H 0.9019 -0.2352 0.1940 0.044 Uiso 1 1 calc R . .
F22 F 1.4621(3) -0.2421(3) 0.3212(3) 0.0952(14) Uani 1 1 d . . .
C23 C 1.3889(4) -0.1014(3) -0.0294(2) 0.0371(9) Uani 1 1 d . . .
H23 H 1.4430 -0.0777 -0.0682 0.044 Uiso 1 1 calc R . .
C24 C 1.2449(3) -0.2223(3) 0.2558(3) 0.0391(10) Uani 1 1 d . . .
H24 H 1.2732 -0.1742 0.2330 0.047 Uiso 1 1 calc R . .
C25 C 1.0132(3) -0.1549(3) 0.1868(2) 0.0346(9) Uani 1 1 d . . .
F26 F 1.3348(3) -0.1303(3) 0.3491(2) 0.0785(10) Uani 1 1 d . . .
C27 C 0.6976(4) -0.1635(3) 0.2727(3) 0.0421(10) Uani 1 1 d . . .
C29 C 0.9234(4) 0.0640(3) 0.2735(3) 0.0401(10) Uani 1 1 d . . .
F31 F 1.6065(3) -0.2223(3) -0.0657(2) 0.0883(13) Uani 1 1 d . . .
F32 F 1.3398(3) -0.2277(3) 0.4314(2) 0.0900(14) Uani 1 1 d . . .
C33 C 1.2269(3) -0.1721(3) 0.0868(2) 0.0335(9) Uani 1 1 d . . .
C35 C 1.1762(3) -0.2598(3) 0.2206(3) 0.0371(9) Uani 1 1 d . . .
F36 F 1.2269(5) -0.5631(2) -0.0292(3) 0.1149(19) Uani 1 1 d . . .
F38 F 1.2510(4) -0.5485(2) 0.0844(3) 0.0936(13) Uani 1 1 d . . .
C40 C 1.2261(4) -0.0031(3) -0.0636(3) 0.0436(10) Uani 1 1 d . . .
C41 C 1.0146(3) -0.0742(3) 0.2104(2) 0.0337(9) Uani 1 1 d . . .
H41 H 1.0855 -0.0540 0.1969 0.040 Uiso 1 1 calc R . .
C43 C 1.1350(4) -0.3292(3) 0.2584(3) 0.0434(11) Uani 1 1 d . . .
H43 H 1.0863 -0.3558 0.2374 0.052 Uiso 1 1 calc R . .
C45 C 0.8102(3) -0.0492(3) 0.2735(2) 0.0355(9) Uani 1 1 d . . .
H45 H 0.7421 -0.0137 0.3017 0.043 Uiso 1 1 calc R . .
C47 C 1.2712(4) -0.0727(3) -0.0172(2) 0.0351(9) Uani 1 1 d . . .
C49 C 1.2731(4) -0.2531(3) 0.3233(3) 0.0458(11) Uani 1 1 d . . .
C50 C 0.8082(3) -0.1293(3) 0.2512(2) 0.0365(9) Uani 1 1 d . . .
F51 F 0.8416(3) -0.2664(3) -0.0213(3) 0.0863(11) Uani 1 1 d . . .
C53 C 1.0374(4) -0.2695(3) 0.0430(3) 0.0483(12) Uani 1 1 d . . .
H53 H 0.9906 -0.2153 0.0478 0.058 Uiso 1 1 calc R . .
C54 C 1.5525(4) -0.1968(3) 0.0053(3) 0.0450(11) Uani 1 1 d . . .
C56 C 1.1628(4) -0.3601(3) 0.3252(3) 0.0508(12) Uani 1 1 d . . .
C57 C 1.1131(4) -0.2903(3) 0.0904(3) 0.0414(10) Uani 1 1 d . . .
C59 C 1.3517(4) -0.2129(4) 0.3555(3) 0.0598(15) Uani 1 1 d . . .
F60 F 1.6062(3) -0.1357(3) 0.0158(3) 0.1085(18) Uani 1 1 d . . .
F61 F 1.3598(4) -0.5018(3) -0.0142(4) 0.132(2) Uani 1 1 d . . .
B64 B 1.1322(4) -0.2191(3) 0.1465(3) 0.0365(10) Uani 1 1 d . . .
C66 C 1.2326(4) -0.3231(3) 0.3585(3) 0.0535(13) Uani 1 1 d . . .
H66 H 1.2523 -0.3450 0.4042 0.064 Uiso 1 1 calc R . .
F67 F 0.9832(5) -0.2398(5) -0.1107(3) 0.135(2) Uani 1 1 d . . .
F73 F 1.0082(4) -0.4317(3) 0.3686(4) 0.130(2) Uani 1 1 d . . .
C76 C 1.1796(4) -0.3696(3) 0.0796(3) 0.0483(12) Uani 1 1 d . . .
H76 H 1.2332 -0.3863 0.1098 0.058 Uiso 1 1 calc R . .
C77 C 1.1700(5) -0.4264(3) 0.0250(3) 0.0607(16) Uani 1 1 d . . .
C78 C 1.1177(6) -0.4355(4) 0.3610(4) 0.0737(19) Uani 1 1 d . . .
C79 C 1.0286(5) -0.3264(4) -0.0116(3) 0.0599(15) Uani 1 1 d . . .
F81 F 0.9372(5) -0.3588(4) -0.1049(4) 0.134(2) Uani 1 1 d . . .
F84 F 1.1646(7) -0.5011(3) 0.3274(7) 0.271(7) Uani 1 1 d . . .
C85 C 1.0952(6) -0.4055(4) -0.0201(3) 0.0643(17) Uani 1 1 d . . .
H85 H 1.0890 -0.4444 -0.0565 0.077 Uiso 1 1 calc R . .
C86 C 1.2517(7) -0.5092(4) 0.0162(4) 0.083(2) Uani 1 1 d . . .
C92 C 0.9475(6) -0.2972(5) -0.0617(4) 0.077(2) Uani 1 1 d . . .
F99 F 1.1132(9) -0.4422(6) 0.4356(5) 0.198(5) Uani 1 1 d . . .
C88 C 0.4386(13) -0.4332(11) 0.1603(8) 0.161(2) Uani 1 1 d . . .
C93 C 0.5603(14) -0.5003(11) 0.3100(8) 0.161(2) Uani 1 1 d . . .
O96 O 0.4713(9) -0.4929(7) 0.2741(5) 0.161(2) Uani 1 1 d . . .
C98 C 0.4924(14) -0.5188(11) 0.3873(8) 0.161(2) Uani 1 1 d . A 1
C100 C 0.5254(13) -0.4576(11) 0.2019(9) 0.161(2) Uani 1 1 d . . .
C94 C 0.8464(11) -0.4286(7) 0.2246(6) 0.124(4) Uani 1 1 d . . .
C95 C 0.8865(11) -0.5195(10) 0.2341(6) 0.136(4) Uani 1 1 d . . .
C101 C 0.8824(19) -0.6414(10) 0.3208(9) 0.205(9) Uani 1 1 d . . .
C104 C 0.832(3) -0.6498(12) 0.4110(10) 0.258(13) Uani 1 1 d . . .
O106 O 0.8473(7) -0.5463(5) 0.3135(4) 0.125(2) Uani 1 1 d . . .
F1 F 1.5768(3) -0.2548(5) 0.0502(4) 0.191(4) Uani 1 1 d . . .

loop_
_atom_site_aniso_label
_atom_site_aniso_U_11
_atom_site_aniso_U_22
_atom_site_aniso_U_33
_atom_site_aniso_U_23
_atom_site_aniso_U_13
_atom_site_aniso_U_12
Fe1 0.0441(4) 0.0271(4) 0.0327(4) 0.0017(3) -0.0024(3) -0.0040(3)
O1 0.0406(16) 0.0325(15) 0.0391(16) 0.0030(12) 0.0042(13) -0.0064(12)
N6 0.0372(19) 0.0356(18) 0.0328(18) -0.0025(14) 0.0013(14) -0.0102(15)
N7 0.0326(18) 0.0319(18) 0.0401(19) 0.0008(14) -0.0004(15) -0.0063(14)
N11 0.060(2) 0.0320(19) 0.038(2) -0.0007(15) -0.0116(17) -0.0007(17)
N12 0.049(2) 0.0325(18) 0.0383(19) 0.0082(15) -0.0076(16) -0.0099(16)
N17 0.042(2) 0.038(2) 0.045(2) -0.0092(16) -0.0084(17) 0.0061(16)
C20 0.036(2) 0.033(2) 0.036(2) 0.0049(17) 0.0005(17) -0.0029(17)
C28 0.035(2) 0.029(2) 0.036(2) -0.0079(16) 0.0032(17) -0.0044(17)
C30 0.041(2) 0.0236(19) 0.036(2) -0.0034(16) 0.0071(17) -0.0071(17)
C34 0.046(2) 0.029(2) 0.039(2) 0.0049(17) 0.0004(19) -0.0030(18)
C37 0.036(2) 0.031(2) 0.054(3) -0.0016(19) -0.003(2) 0.0027(17)
C39 0.041(2) 0.037(2) 0.039(2) -0.0010(18) 0.0003(18) -0.0053(18)
C42 0.046(2) 0.039(2) 0.035(2) 0.0013(18) -0.0008(19) -0.0038(19)
C44 0.032(2) 0.049(3) 0.049(3) -0.008(2) -0.0062(19) -0.0046(19)
C46 0.042(3) 0.061(3) 0.039(2) -0.005(2) -0.007(2) -0.003(2)
C48 0.043(3) 0.053(3) 0.050(3) -0.008(2) -0.001(2) -0.022(2)
C52 0.077(4) 0.038(3) 0.071(3) 0.011(2) -0.039(3) -0.014(2)
C55 0.053(3) 0.035(2) 0.045(3) -0.0039(19) 0.005(2) -0.012(2)
C58 0.056(3) 0.036(2) 0.049(3) 0.000(2) -0.017(2) -0.004(2)
C62 0.065(3) 0.041(3) 0.039(2) 0.010(2) -0.008(2) 0.015(2)
C63 0.036(2) 0.028(2) 0.037(2) -0.0036(17) 0.0050(17) -0.0048(17)
C68 0.033(2) 0.062(3) 0.054(3) -0.007(2) -0.010(2) -0.011(2)
C69 0.064(3) 0.029(2) 0.039(2) -0.0013(18) -0.012(2) 0.001(2)
C70 0.070(3) 0.034(2) 0.040(2) 0.0038(19) -0.016(2) -0.005(2)
C71 0.063(3) 0.040(3) 0.051(3) 0.004(2) -0.009(2) -0.015(2)
C72 0.055(3) 0.043(3) 0.058(3) 0.005(2) -0.015(2) -0.015(2)
C74 0.082(4) 0.036(2) 0.044(3) 0.002(2) -0.005(3) 0.002(2)
C75 0.045(3) 0.056(3) 0.045(3) -0.002(2) -0.004(2) 0.011(2)
C80 0.059(3) 0.067(4) 0.093(4) -0.035(3) -0.045(3) 0.019(3)
C82 0.143(7) 0.045(3) 0.075(4) 0.004(3) -0.065(5) -0.016(4)
C83 0.038(3) 0.118(6) 0.059(3) -0.007(4) -0.005(3) 0.013(3)
C89 0.140(7) 0.036(3) 0.055(3) -0.003(2) -0.031(4) 0.003(3)
C91 0.044(3) 0.121(6) 0.057(3) -0.013(3) -0.016(3) -0.009(3)
F2 0.0391(14) 0.0539(17) 0.0679(19) -0.0227(14) 0.0070(13) -0.0066(12)
F3 0.0351(14) 0.0547(16) 0.0733(19) -0.0221(14) -0.0093(13) -0.0087(12)
F4 0.0286(13) 0.0612(18) 0.078(2) -0.0078(15) 0.0076(13) -0.0112(12)
F5 0.0342(14) 0.0540(17) 0.096(2) 0.0301(16) -0.0056(14) -0.0154(12)
F8 0.0536(17) 0.099(3) 0.0579(18) 0.0122(17) -0.0161(14) -0.0454(18)
F9 0.0599(18) 0.081(2) 0.075(2) 0.0344(17) -0.0365(16) -0.0288(17)
F10 0.0522(18) 0.105(3) 0.069(2) 0.052(2) -0.0051(15) -0.0173(18)
F13 0.100(3) 0.0384(15) 0.067(2) 0.0063(14) -0.0280(18) -0.0170(16)
C14 0.031(2) 0.035(2) 0.034(2) 0.0027(16) -0.0054(16) -0.0062(16)
F15 0.100(3) 0.0446(17) 0.079(2) 0.0118(16) -0.032(2) 0.0006(17)
C16 0.030(2) 0.041(2) 0.036(2) 0.0002(18) 0.0009(17) -0.0084(17)
C18 0.0292(19) 0.032(2) 0.035(2) -0.0014(16) -0.0021(16) -0.0084(16)
C19 0.033(2) 0.029(2) 0.039(2) 0.0024(17) -0.0009(17) -0.0023(16)
C21 0.035(2) 0.033(2) 0.041(2) 0.0033(17) -0.0062(17) -0.0077(17)
F22 0.0308(16) 0.139(4) 0.113(3) 0.020(3) -0.0090(18) -0.026(2)
C23 0.032(2) 0.044(2) 0.032(2) 0.0024(18) -0.0001(16) -0.0115(18)
C24 0.0255(19) 0.039(2) 0.044(2) 0.0101(18) 0.0014(17) -0.0018(17)
C25 0.029(2) 0.034(2) 0.038(2) 0.0068(17) -0.0040(16) -0.0068(16)
F26 0.083(2) 0.085(3) 0.089(3) 0.017(2) -0.050(2) -0.034(2)
C27 0.031(2) 0.046(3) 0.046(2) 0.010(2) -0.0035(18) -0.0101(19)
C29 0.033(2) 0.040(2) 0.042(2) -0.0054(19) -0.0023(18) -0.0047(18)
F31 0.0338(16) 0.150(4) 0.069(2) -0.040(2) 0.0034(15) -0.0022(19)
F32 0.073(2) 0.155(4) 0.063(2) 0.045(2) -0.0331(18) -0.059(3)
C33 0.030(2) 0.031(2) 0.037(2) -0.0021(16) -0.0020(16) -0.0078(16)
C35 0.028(2) 0.028(2) 0.046(2) 0.0023(17) 0.0036(17) -0.0002(16)
F36 0.190(5) 0.050(2) 0.084(3) -0.030(2) 0.008(3) -0.026(3)
F38 0.116(3) 0.0450(19) 0.107(3) -0.020(2) -0.013(3) -0.003(2)
C40 0.037(2) 0.047(3) 0.046(3) 0.009(2) -0.0080(19) -0.012(2)
C41 0.0238(19) 0.038(2) 0.038(2) 0.0046(17) -0.0035(16) -0.0078(16)
C43 0.037(2) 0.029(2) 0.053(3) 0.0064(19) 0.0045(19) -0.0022(17)
C45 0.0273(19) 0.040(2) 0.035(2) 0.0043(17) -0.0029(16) -0.0034(17)
C47 0.037(2) 0.036(2) 0.032(2) 0.0019(17) -0.0052(17) -0.0122(17)
C49 0.024(2) 0.055(3) 0.051(3) 0.014(2) -0.0024(18) -0.0012(19)
C50 0.0255(19) 0.044(2) 0.039(2) 0.0067(18) -0.0046(16) -0.0090(17)
F51 0.062(2) 0.107(3) 0.089(3) -0.015(2) -0.0152(19) -0.019(2)
C53 0.043(3) 0.053(3) 0.048(3) -0.004(2) 0.001(2) -0.024(2)
C54 0.031(2) 0.050(3) 0.046(3) 0.013(2) 0.0011(19) -0.0041(19)
C56 0.040(2) 0.037(2) 0.062(3) 0.015(2) 0.004(2) -0.002(2)
C57 0.034(2) 0.039(2) 0.047(2) 0.0000(19) 0.0037(18) -0.0150(18)
C59 0.038(3) 0.086(4) 0.055(3) 0.033(3) -0.013(2) -0.014(3)
F60 0.0386(18) 0.134(4) 0.154(4) -0.080(3) -0.024(2) -0.003(2)
F61 0.090(3) 0.060(2) 0.195(6) -0.017(3) 0.048(4) 0.000(2)
B64 0.029(2) 0.031(2) 0.045(3) 0.002(2) -0.0002(19) -0.0073(18)
C66 0.034(2) 0.058(3) 0.056(3) 0.026(2) -0.003(2) 0.005(2)
F67 0.120(4) 0.228(7) 0.102(3) 0.072(4) -0.062(3) -0.112(5)
F73 0.087(3) 0.075(3) 0.199(6) 0.053(3) 0.022(3) -0.030(2)
C76 0.050(3) 0.039(2) 0.048(3) -0.001(2) 0.008(2) -0.017(2)
C77 0.069(4) 0.041(3) 0.059(3) -0.010(2) 0.020(3) -0.025(3)
C78 0.060(4) 0.055(4) 0.089(5) 0.043(3) 0.001(3) -0.004(3)
C79 0.053(3) 0.075(4) 0.052(3) -0.014(3) 0.006(2) -0.038(3)
F81 0.095(3) 0.173(5) 0.147(5) -0.093(4) -0.043(3) -0.026(3)
F84 0.219(7) 0.028(2) 0.393(13) 0.043(4) 0.198(9) 0.011(3)
C85 0.073(4) 0.064(4) 0.055(3) -0.016(3) 0.007(3) -0.042(3)
C86 0.113(6) 0.045(3) 0.072(4) -0.009(3) 0.018(4) -0.025(3)
C92 0.065(4) 0.107(5) 0.068(4) -0.021(4) -0.012(3) -0.045(4)
F99 0.310(11) 0.203(8) 0.167(6) 0.140(6) -0.131(7) -0.187(8)
C88 0.146(5) 0.187(5) 0.129(4) -0.014(4) -0.032(3) 0.019(4)
C93 0.146(5) 0.187(5) 0.129(4) -0.014(4) -0.032(3) 0.019(4)
O96 0.146(5) 0.187(5) 0.129(4) -0.014(4) -0.032(3) 0.019(4)
C98 0.146(5) 0.187(5) 0.129(4) -0.014(4) -0.032(3) 0.019(4)
C100 0.146(5) 0.187(5) 0.129(4) -0.014(4) -0.032(3) 0.019(4)
C94 0.151(10) 0.102(7) 0.110(7) 0.000(6) 0.000(7) -0.052(7)
C95 0.135(9) 0.188(13) 0.077(6) -0.016(7) 0.002(6) -0.043(9)
C101 0.28(2) 0.134(11) 0.130(11) 0.006(9) 0.031(12) 0.030(12)
C104 0.45(4) 0.152(14) 0.132(12) 0.065(11) -0.053(17) -0.013(18)
O106 0.125(5) 0.128(6) 0.107(5) -0.023(4) -0.020(4) 0.002(4)
F1 0.0292(18) 0.248(7) 0.232(7) 0.183(6) 0.021(3) 0.024(3)

loop_
_atom_type_symbol
_atom_type_description
_atom_type_scat_dispersion_real
_atom_type_scat_dispersion_imag
_atom_type_scat_source
C C 0.0181 0.0091 'International Tables Vol C Tables 4.2.6.8 and 6.1.1.4'
H H 0.0000 0.0000 'International Tables Vol C Tables 4.2.6.8 and 6.1.1.4'
B B 0.0090 0.0039 'International Tables Vol C Tables 4.2.6.8 and 6.1.1.4'
F F 0.0727 0.0534 'International Tables Vol C Tables 4.2.6.8 and 6.1.1.4'
Fe Fe -1.1336 3.1974 'International Tables Vol C Tables 4.2.6.8 and 6.1.1.4'
N N 0.0311 0.0180 'International Tables Vol C Tables 4.2.6.8 and 6.1.1.4'
O O 0.0492 0.0322 'International Tables Vol C Tables 4.2.6.8 and 6.1.1.4'

loop_
_geom_angle_atom_site_label_1
_geom_angle_atom_site_label_2
_geom_angle_atom_site_label_3
_geom_angle
_geom_angle_site_symmetry_1
_geom_angle_site_symmetry_3
O1 Fe1 N6 78.72(13) . .
O1 Fe1 N7 105.04(14) . .
O1 Fe1 N11 91.97(14) . .
O1 Fe1 N12 101.16(14) . .
O1 Fe1 N17 171.18(14) . .
N6 Fe1 N11 170.42(15) . .
N6 Fe1 N17 109.53(15) . .
N7 Fe1 N6 91.85(14) . .
N7 Fe1 N11 88.39(14) . .
N7 Fe1 N17 78.31(14) . .
N11 Fe1 N17 79.89(16) . .
N12 Fe1 N6 86.58(14) . .
N12 Fe1 N7 152.91(15) . .
N12 Fe1 N11 97.53(14) . .
N12 Fe1 N17 76.78(15) . .
C30 O1 Fe1 117.2(3) . .
C20 N6 Fe1 125.2(3) . .
C28 N6 Fe1 114.4(3) . .
C28 N6 C20 119.7(4) . .
C39 N7 Fe1 123.2(3) . .
C39 N7 C44 118.5(4) . .
C44 N7 Fe1 118.4(3) . .
C58 N11 Fe1 124.3(3) . .
C58 N11 C69 119.3(4) . .
C69 N11 Fe1 115.5(3) . .
C34 N12 Fe1 116.2(3) . .
C52 N12 Fe1 124.9(4) . .
C52 N12 C34 118.3(4) . .
C37 N17 Fe1 105.7(3) . .
C37 N17 C62 109.6(4) . .
C62 N17 Fe1 106.8(3) . .
C80 N17 Fe1 109.9(3) . .
C80 N17 C37 112.5(4) . .
C80 N17 C62 112.1(5) . .
C42 C20 N6 119.7(4) . .
C46 C20 N6 120.3(4) . .
C46 C20 C42 119.9(4) . .
N6 C28 C30 113.3(4) . .
N6 C28 C63 126.8(4) . .
C63 C28 C30 119.9(4) . .
O1 C30 C28 116.0(4) . .
O1 C30 C63 124.9(4) . 2_856
C63 C30 C28 119.0(4) 2_856 .
N12 C34 C37 115.9(4) . .
N12 C34 C74 122.1(5) . .
C74 C34 C37 121.9(5) . .
N17 C37 C34 110.3(4) . .
N7 C39 C55 122.7(5) . .
C75 C42 C20 119.9(5) . .
N7 C44 C68 121.9(4) . .
N7 C44 C80 116.7(4) . .
C68 C44 C80 121.3(4) . .
C91 C46 C20 119.9(5) . .
C55 C48 C68 119.0(5) . .
N12 C52 C82 120.5(6) . .
C48 C55 C39 119.0(5) . .
N11 C58 C72 122.4(5) . .
N17 C62 C69 113.4(4) . .
C30 C63 C28 121.1(4) 2_856 .
C48 C68 C44 118.9(5) . .
N11 C69 C62 116.1(4) . .
N11 C69 C70 121.5(5) . .
C70 C69 C62 122.2(4) . .
C71 C70 C69 119.6(5) . .
C70 C71 C72 118.6(5) . .
C58 C72 C71 118.6(5) . .
C89 C74 C34 119.8(6) . .
C83 C75 C42 120.2(5) . .
N17 C80 C44 112.8(4) . .
C89 C82 C52 120.8(6) . .
C75 C83 C91 120.2(5) . .
C82 C89 C74 118.5(6) . .
C46 C91 C83 119.9(6) . .
C41 C14 C29 119.2(4) . .
C41 C14 C45 121.0(4) . .
C45 C14 C29 119.7(4) . .
C19 C16 C54 119.7(4) . .
C23 C16 C19 120.7(4) . .
C23 C16 C54 119.7(4) . .
C33 C18 C47 121.8(4) . .
C33 C19 C16 121.6(4) . .
C50 C21 C25 122.1(4) . .
C16 C23 C47 118.5(4) . .
C49 C24 C35 122.2(4) . .
C21 C25 C41 116.0(4) . .
C21 C25 B64 122.0(4) . .
C41 C25 B64 121.5(3) . .
F4 C27 C50 112.9(4) . .
F5 C27 F4 105.7(4) . .
F5 C27 C50 112.0(4) . .
F8 C27 F4 106.6(4) . .
F8 C27 F5 106.6(4) . .
F8 C27 C50 112.6(4) . .
F2 C29 F3 105.7(4) . .
F2 C29 C14 113.4(4) . .
F3 C29 C14 112.7(4) . .
F13 C29 F2 106.2(4) . .
F13 C29 F3 105.0(4) . .
F13 C29 C14 113.1(4) . .
C18 C33 C19 116.7(4) . .
C18 C33 B64 120.8(4) . .
C19 C33 B64 122.1(4) . .
C24 C35 B64 122.6(4) . .
C43 C35 C24 115.9(4) . .
C43 C35 B64 121.1(4) . .
F9 C40 F15 104.2(4) . .
F9 C40 C47 112.5(4) . .
F10 C40 F9 106.9(4) . .
F10 C40 F15 106.2(4) . .
F10 C40 C47 114.0(4) . .
F15 C40 C47 112.3(4) . .
C14 C41 C25 122.2(4) . .
C56 C43 C35 122.1(5) . .
C50 C45 C14 117.2(4) . .
C18 C47 C40 118.2(4) . .
C23 C47 C18 120.7(4) . .
C23 C47 C40 121.0(4) . .
C24 C49 C59 119.5(4) . .
C66 C49 C24 120.4(5) . .
C66 C49 C59 120.1(5) . .
C21 C50 C27 118.0(4) . .
C45 C50 C21 121.5(4) . .
C45 C50 C27 120.5(4) . .
C57 C53 C79 121.9(5) . .
F31 C54 C16 113.2(4) . .
F31 C54 F60 102.6(4) . .
F60 C54 C16 111.3(4) . .
F1 C54 C16 114.5(4) . .
F1 C54 F31 107.7(6) . .
F1 C54 F60 106.6(6) . .
C43 C56 C66 121.2(4) . .
C43 C56 C78 118.9(6) . .
C66 C56 C78 119.9(5) . .
C53 C57 B64 120.6(4) . .
C76 C57 C53 116.0(5) . .
C76 C57 B64 122.9(4) . .
F22 C59 F32 105.6(4) . .
F22 C59 C49 111.6(5) . .
F26 C59 F22 107.4(5) . .
F26 C59 F32 105.6(6) . .
F26 C59 C49 113.6(4) . .
F32 C59 C49 112.6(4) . .
C25 B64 C33 112.7(3) . .
C25 B64 C35 103.1(3) . .
C25 B64 C57 113.2(4) . .
C33 B64 C57 102.4(3) . .
C35 B64 C33 113.4(4) . .
C35 B64 C57 112.5(4) . .
C56 C66 C49 118.1(5) . .
C57 C76 C77 121.8(6) . .
C76 C77 C86 116.4(7) . .
C85 C77 C76 121.4(6) . .
C85 C77 C86 122.0(6) . .
F73 C78 C56 114.2(5) . .
F73 C78 F99 96.3(7) . .
F84 C78 C56 115.2(6) . .
F84 C78 F73 105.5(8) . .
F84 C78 F99 110.4(8) . .
F99 C78 C56 113.4(7) . .
C53 C79 C92 117.9(6) . .
C85 C79 C53 120.5(6) . .
C85 C79 C92 121.5(5) . .
C77 C85 C79 118.3(5) . .
F36 C86 F38 106.2(5) . .
F36 C86 C77 112.3(8) . .
F38 C86 C77 113.3(5) . .
F61 C86 F36 106.6(6) . .
F61 C86 F38 105.3(8) . .
F61 C86 C77 112.6(5) . .
F51 C92 C79 112.8(5) . .
F51 C92 F81 105.7(5) . .
F67 C92 F51 107.8(7) . .
F67 C92 C79 112.3(5) . .
F67 C92 F81 105.6(6) . .
F81 C92 C79 112.3(7) . .
O96 C93 C98 96.4(13) . .
C93 O96 C100 99.2(12) . .
C88 C100 O96 107.5(14) . .
O106 C95 C94 112.5(9) . .
O106 C101 C104 99.4(11) . .
C95 O106 C101 111.5(9) . .

loop_
_geom_bond_atom_site_label_1
_geom_bond_atom_site_label_2
_geom_bond_distance
_geom_bond_site_symmetry_2
Fe1 O1 1.982(3) .
Fe1 N6 2.106(3) .
Fe1 N7 2.092(4) .
Fe1 N11 2.119(4) .
Fe1 N12 2.090(4) .
Fe1 N17 2.210(4) .
O1 C30 1.306(5) .
N6 C20 1.421(6) .
N6 C28 1.312(6) .
N7 C39 1.331(6) .
N7 C44 1.338(6) .
N11 C58 1.327(7) .
N11 C69 1.341(6) .
N12 C34 1.348(6) .
N12 C52 1.343(7) .
N17 C37 1.484(6) .
N17 C62 1.492(7) .
N17 C80 1.483(7) .
C20 C42 1.395(6) .
C20 C46 1.384(7) .
C28 C30 1.501(6) .
C28 C63 1.419(6) .
C30 C63 1.352(7) 2_856
C34 C37 1.501(7) .
C34 C74 1.381(7) .
C39 C55 1.373(7) .
C42 C75 1.382(7) .
C44 C68 1.386(7) .
C44 C80 1.506(7) .
C46 C91 1.381(8) .
C48 C55 1.371(8) .
C48 C68 1.375(8) .
C52 C82 1.410(9) .
C58 C72 1.384(7) .
C62 C69 1.503(7) .
C63 C30 1.352(7) 2_856
C69 C70 1.390(7) .
C70 C71 1.370(8) .
C71 C72 1.395(8) .
C74 C89 1.372(10) .
C75 C83 1.369(9) .
C82 C89 1.342(11) .
C83 C91 1.399(9) .
F2 C29 1.343(5) .
F3 C29 1.346(5) .
F4 C27 1.337(6) .
F5 C27 1.331(6) .
F8 C27 1.327(6) .
F9 C40 1.338(6) .
F10 C40 1.323(5) .
F13 C29 1.338(6) .
C14 C29 1.490(6) .
C14 C41 1.384(6) .
C14 C45 1.393(6) .
F15 C40 1.343(6) .
C16 C19 1.405(6) .
C16 C23 1.382(6) .
C16 C54 1.498(6) .
C18 C33 1.394(6) .
C18 C47 1.400(6) .
C19 C33 1.396(6) .
C21 C25 1.388(6) .
C21 C50 1.387(6) .
F22 C59 1.330(7) .
C23 C47 1.386(6) .
C24 C35 1.400(7) .
C24 C49 1.391(7) .
C25 C41 1.397(6) .
C25 B64 1.631(6) .
F26 C59 1.325(7) .
C27 C50 1.505(6) .
F31 C54 1.312(6) .
F32 C59 1.346(6) .
C33 B64 1.638(6) .
C35 C43 1.399(6) .
C35 B64 1.633(7) .
F36 C86 1.339(9) .
F38 C86 1.357(9) .
C40 C47 1.488(7) .
C43 C56 1.380(8) .
C45 C50 1.381(6) .
C49 C59 1.491(8) .
C49 C66 1.390(7) .
F51 C92 1.319(8) .
C53 C57 1.400(7) .
C53 C79 1.405(7) .
C54 F60 1.327(7) .
C54 F1 1.262(7) .
C56 C66 1.384(8) .
C56 C78 1.493(7) .
C57 B64 1.644(7) .
C57 C76 1.380(7) .
F61 C86 1.315(9) .
F67 C92 1.311(9) .
F73 C78 1.296(8) .
C76 C77 1.407(8) .
C77 C85 1.360(10) .
C77 C86 1.505(10) .
C78 F84 1.211(9) .
C78 F99 1.323(10) .
C79 C85 1.377(9) .
C79 C92 1.506(10) .
F81 C92 1.329(8) .
C88 C100 1.44(2) .
C93 O96 1.384(17) .
C93 C98 1.47(2) .
O96 C100 1.442(17) .
C94 C95 1.486(18) .
C95 O106 1.455(13) .
C101 C104 1.58(2) .
C101 O106 1.537(17) .

loop_
_geom_torsion_atom_site_label_1
_geom_torsion_atom_site_label_2
_geom_torsion_atom_site_label_3
_geom_torsion_atom_site_label_4
_geom_torsion
_geom_torsion_site_symmetry_4
Fe1 O1 C30 C28 5.8(5) .
Fe1 O1 C30 C63 -172.9(3) 2_856
Fe1 N6 C20 C42 -99.6(4) .
Fe1 N6 C20 C46 75.9(5) .
Fe1 N6 C28 C30 -1.3(4) .
Fe1 N6 C28 C63 177.6(3) .
Fe1 N7 C39 C55 -179.7(3) .
Fe1 N7 C44 C68 179.3(4) .
Fe1 N7 C44 C80 -5.3(6) .
Fe1 N11 C58 C72 169.4(4) .
Fe1 N11 C69 C62 16.1(5) .
Fe1 N11 C69 C70 -169.0(4) .
Fe1 N12 C34 C37 -4.7(5) .
Fe1 N12 C34 C74 172.4(4) .
Fe1 N12 C52 C82 -169.3(4) .
Fe1 N17 C37 C34 39.8(4) .
Fe1 N17 C62 C69 29.3(5) .
Fe1 N17 C80 C44 -21.9(7) .
N6 C20 C42 C75 176.1(4) .
N6 C20 C46 C91 -175.7(5) .
N6 C28 C30 O1 -2.8(5) .
N6 C28 C30 C63 176.0(4) 2_856
N6 C28 C63 C30 -175.8(4) 2_856
N7 C39 C55 C48 0.8(7) .
N7 C44 C68 C48 0.0(7) .
N7 C44 C80 N17 18.8(8) .
N11 C58 C72 C71 -2.0(7) .
N11 C69 C70 C71 -0.9(7) .
N12 C34 C37 N17 -25.4(5) .
N12 C34 C74 C89 -2.0(8) .
N12 C52 C82 C89 -2.5(10) .
N17 C62 C69 N11 -31.6(6) .
N17 C62 C69 C70 153.5(5) .
C20 N6 C28 C30 -172.3(4) .
C20 N6 C28 C63 6.6(6) .
C20 C42 C75 C83 -1.2(8) .
C20 C46 C91 C83 0.4(10) .
C28 N6 C20 C42 70.4(5) .
C28 N6 C20 C46 -114.1(5) .
C30 C28 C63 C30 3.1(7) 2_856
C34 N12 C52 C82 1.2(7) .
C34 C74 C89 C82 0.6(10) .
C37 N17 C62 C69 143.3(4) .
C37 N17 C80 C44 -139.2(5) .
C37 C34 C74 C89 174.9(5) .
C39 N7 C44 C68 0.3(7) .
C39 N7 C44 C80 175.7(5) .
C42 C20 C46 C91 -0.2(8) .
C42 C75 C83 C91 1.4(10) .
C44 N7 C39 C55 -0.7(6) .
C46 C20 C42 C75 0.6(7) .
C52 N12 C34 C37 -176.0(4) .
C52 N12 C34 C74 1.0(7) .
C52 C82 C89 C74 1.6(11) .
C55 C48 C68 C44 0.1(7) .
C58 N11 C69 C62 -174.4(4) .
C58 N11 C69 C70 0.5(7) .
C62 N17 C37 C34 -74.9(5) .
C62 N17 C80 C44 96.7(6) .
C62 C69 C70 C71 173.7(5) .
C63 C28 C30 O1 178.2(4) .
C63 C28 C30 C63 -3.0(6) 2_856
C68 C44 C80 N17 -165.8(5) .
C68 C48 C55 C39 -0.5(7) .
C69 N11 C58 C72 1.0(7) .
C69 C70 C71 C72 -0.1(7) .
C70 C71 C72 C58 1.5(7) .
C74 C34 C37 N17 157.6(4) .
C75 C83 C91 C46 -1.0(12) .
C80 N17 C37 C34 159.7(4) .
C80 N17 C62 C69 -91.1(5) .
C80 C44 C68 C48 -175.2(5) .
F4 C27 C50 C21 169.8(4) .
F4 C27 C50 C45 -10.3(6) .
F5 C27 C50 C21 50.6(6) .
F5 C27 C50 C45 -129.4(5) .
F8 C27 C50 C21 -69.4(5) .
F8 C27 C50 C45 110.5(5) .
F9 C40 C47 C18 -46.6(6) .
F9 C40 C47 C23 134.4(4) .
F10 C40 C47 C18 -168.5(4) .
F10 C40 C47 C23 12.5(6) .
C14 C45 C50 C21 -1.4(6) .
C14 C45 C50 C27 178.7(4) .
F15 C40 C47 C18 70.6(5) .
F15 C40 C47 C23 -108.3(5) .
C16 C19 C33 C18 1.0(6) .
C16 C19 C33 B64 173.3(4) .
C16 C23 C47 C18 0.3(6) .
C16 C23 C47 C40 179.2(4) .
C18 C33 B64 C25 -37.4(6) .
C18 C33 B64 C35 -154.0(4) .
C18 C33 B64 C57 84.6(4) .
C19 C16 C23 C47 0.3(6) .
C19 C16 C54 F31 124.3(5) .
C19 C16 C54 F60 -120.7(5) .
C19 C16 C54 F1 0.3(8) .
C19 C33 B64 C25 150.5(4) .
C19 C33 B64 C35 34.0(6) .
C19 C33 B64 C57 -87.5(5) .
C21 C25 C41 C14 -0.2(6) .
C21 C25 B64 C33 149.6(4) .
C21 C25 B64 C35 -87.9(5) .
C21 C25 B64 C57 33.9(6) .
C23 C16 C19 C33 -0.9(7) .
C23 C16 C54 F31 -56.5(6) .
C23 C16 C54 F60 58.4(6) .
C23 C16 C54 F1 179.4(7) .
C24 C35 C43 C56 -1.7(6) .
C24 C35 B64 C25 -86.7(4) .
C24 C35 B64 C33 35.4(5) .
C24 C35 B64 C57 151.0(4) .
C24 C49 C59 F22 -83.4(6) .
C24 C49 C59 F26 38.1(7) .
C24 C49 C59 F32 158.1(5) .
C24 C49 C66 C56 -0.8(7) .
C25 C21 C50 C27 -179.4(4) .
C25 C21 C50 C45 0.6(7) .
C29 C14 C41 C25 -177.7(4) .
C29 C14 C45 C50 178.4(4) .
C33 C18 C47 C23 -0.2(6) .
C33 C18 C47 C40 -179.2(4) .
C35 C24 C49 C59 176.8(4) .
C35 C24 C49 C66 -0.4(7) .
C35 C43 C56 C66 0.6(7) .
C35 C43 C56 C78 -178.5(5) .
C41 C14 C29 F2 -156.1(4) .
C41 C14 C29 F3 -36.0(6) .
C41 C14 C29 F13 83.0(5) .
C41 C14 C45 C50 1.3(6) .
C41 C25 B64 C33 -39.0(6) .
C41 C25 B64 C35 83.5(4) .
C41 C25 B64 C57 -154.6(4) .
C43 C35 B64 C25 85.2(4) .
C43 C35 B64 C33 -152.7(4) .
C43 C35 B64 C57 -37.1(5) .
C43 C56 C66 C49 0.7(7) .
C43 C56 C78 F73 -48.2(9) .
C43 C56 C78 F84 74.1(10) .
C43 C56 C78 F99 -157.3(7) .
C45 C14 C29 F2 26.8(6) .
C45 C14 C29 F3 146.9(4) .
C45 C14 C29 F13 -94.2(5) .
C45 C14 C41 C25 -0.6(6) .
C47 C18 C33 C19 -0.4(6) .
C47 C18 C33 B64 -172.9(4) .
C49 C24 C35 C43 1.6(6) .
C49 C24 C35 B64 173.9(4) .
C50 C21 C25 C41 0.2(6) .
C50 C21 C25 B64 172.0(4) .
C53 C57 B64 C25 39.3(5) .
C53 C57 B64 C33 -82.3(5) .
C53 C57 B64 C35 155.7(4) .
C53 C57 C76 C77 -1.0(6) .
C53 C79 C85 C77 -0.6(7) .
C53 C79 C92 F51 -53.9(7) .
C53 C79 C92 F67 68.1(8) .
C53 C79 C92 F81 -173.2(5) .
C54 C16 C19 C33 178.2(4) .
C54 C16 C23 C47 -178.8(4) .
C57 C53 C79 C85 0.0(7) .
C57 C53 C79 C92 -178.0(4) .
C57 C76 C77 C85 0.4(7) .
C57 C76 C77 C86 177.0(4) .
C59 C49 C66 C56 -178.0(5) .
B64 C25 C41 C14 -172.1(4) .
B64 C35 C43 C56 -174.1(4) .
B64 C57 C76 C77 -173.1(4) .
C66 C49 C59 F22 93.8(6) .
C66 C49 C59 F26 -144.7(5) .
C66 C49 C59 F32 -24.7(7) .
C66 C56 C78 F73 132.7(7) .
C66 C56 C78 F84 -105.0(11) .
C66 C56 C78 F99 23.7(9) .
C76 C57 B64 C25 -149.0(4) .
C76 C57 B64 C33 89.4(5) .
C76 C57 B64 C35 -32.6(5) .
C76 C77 C85 C79 0.4(8) .
C76 C77 C86 F36 172.0(5) .
C76 C77 C86 F38 51.7(8) .
C76 C77 C86 F61 -67.7(8) .
C78 C56 C66 C49 179.8(5) .
C79 C53 C57 B64 173.0(4) .
C79 C53 C57 C76 0.8(6) .
C85 C77 C86 F36 -11.5(8) .
C85 C77 C86 F38 -131.8(6) .
C85 C77 C86 F61 108.9(8) .
C85 C79 C92 F51 128.1(6) .
C85 C79 C92 F67 -109.9(7) .
C85 C79 C92 F81 8.8(8) .
C86 C77 C85 C79 -175.9(5) .
C92 C79 C85 C77 177.3(5) .
C93 O96 C100 C88 -171.4(13) .
C98 C93 O96 C100 168.6(12) .
C94 C95 O106 C101 176.0(14) .
C104 C101 O106 C95 178.6(15) .
